data_7224024
loop_
_publ_author_name
'Li, Yun'
'Wang, Ning'
'Huang, Jie-Yi'
'Zhang, Fei-Hua'
'Xiong, Yan-Ju'
'Cheng, Qian'
'Fang, Jie-Fang'
'Zhu, Fei-Fei'
'Long, Yi'
'Yue, Shan-Tang'

_publ_section_title
;
 KI-induced synthesis of highly connected 3D KI--LnIIIheterobimetallic
 MOFs: temperature-dependent structure and physical properties
;
_journal_issue 9
_journal_name_full CrystEngComm
_journal_page_first 1570
_journal_paper_doi 10.1039/C6CE00006A
_journal_volume 18
_journal_year 2016
_chemical_formula_moiety 'C59 H35 Dy3 K O26, 2H2O'
_chemical_formula_sum 'C59 H39 Dy3 K O28'
_chemical_formula_weight 1720.91
_space_group_crystal_system orthorhombic
_space_group_IT_number 62
_space_group_name_Hall '-P 2ac 2n'
_space_group_name_H-M_alt 'P n m a'
_symmetry_space_group_name_Hall '-P 2ac 2n'
_symmetry_space_group_name_H-M 'P n m a'
_atom_sites_solution_hydrogens geom
_atom_sites_solution_primary direct
_atom_sites_solution_secondary difmap
_audit_creation_method SHELXL-2014/7
_audit_update_record
;
2016-01-23 deposited with the CCDC.
2016-01-26 downloaded from the CCDC.
;
_cell_angle_alpha 90
_cell_angle_beta 90
_cell_angle_gamma 90
_cell_formula_units_Z 4
_cell_length_a 19.100(3)
_cell_length_b 28.260(4)
_cell_length_c 11.1446(19)
_cell_measurement_reflns_used 2988
_cell_measurement_temperature 293(2)
_cell_measurement_theta_max 22.89
_cell_measurement_theta_min 2.25
_cell_volume 6015.5(16)
_computing_cell_refinement 'Bruker SAINT'
_computing_data_collection 'Bruker APEX2'
_computing_data_reduction 'Bruker SAINT'
_computing_molecular_graphics 'Bruker SHELXTL'
_computing_publication_material 'Bruker SHELXTL'
_computing_structure_refinement 'SHELXL-2014/7 (Sheldrick, 2014)'
_computing_structure_solution 'SHELXL-2014/7 (Sheldrick, 2014)'
_diffrn_ambient_temperature 293(2)
_diffrn_measured_fraction_theta_full 0.983
_diffrn_measured_fraction_theta_max 0.983
_diffrn_measurement_device_type 'Bruker APEX-II CCD'
_diffrn_measurement_method '\f and \w scans'
_diffrn_radiation_monochromator graphite
_diffrn_radiation_source 'fine-focus sealed tube'
_diffrn_radiation_type MoK\a
_diffrn_radiation_wavelength 0.71073
_diffrn_reflns_av_R_equivalents 0.0955
_diffrn_reflns_av_sigmaI/netI 0.0855
_diffrn_reflns_limit_h_max 24
_diffrn_reflns_limit_h_min -24
_diffrn_reflns_limit_k_max 28
_diffrn_reflns_limit_k_min -36
_diffrn_reflns_limit_l_max 10
_diffrn_reflns_limit_l_min -14
_diffrn_reflns_number 33497
_diffrn_reflns_theta_full 27.53
_diffrn_reflns_theta_max 27.53
_diffrn_reflns_theta_min 1.44
_exptl_absorpt_coefficient_mu 3.848
_exptl_absorpt_correction_T_max 0.354
_exptl_absorpt_correction_T_min 0.316
_exptl_absorpt_correction_type multi-scan
_exptl_absorpt_process_details SADABS
_exptl_crystal_colour colourless
_exptl_crystal_density_diffrn 1.901
_exptl_crystal_density_method 'not measured'
_exptl_crystal_description block
_exptl_crystal_F_000 3332
_exptl_crystal_size_max 0.31
_exptl_crystal_size_mid 0.29
_exptl_crystal_size_min 0.27
_refine_diff_density_max 1.942
_refine_diff_density_min -1.934
_refine_diff_density_rms 0.189
_refine_ls_extinction_method none
_refine_ls_goodness_of_fit_ref 1.048
_refine_ls_hydrogen_treatment mixed
_refine_ls_matrix_type full
_refine_ls_number_parameters 424
_refine_ls_number_reflns 7072
_refine_ls_number_restraints 9
_refine_ls_restrained_S_all 1.095
_refine_ls_R_factor_all 0.1007
_refine_ls_R_factor_gt 0.0587
_refine_ls_shift/su_max 0.000
_refine_ls_shift/su_mean 0.000
_refine_ls_structure_factor_coef Fsqd
_refine_ls_weighting_details 'calc w=1/[\s^2^(Fo^2^)+(0.0682P)^2^+7.6832P] where P=(Fo^2^+2Fc^2^)/3'
_refine_ls_weighting_scheme calc
_refine_ls_wR_factor_gt 0.1349
_refine_ls_wR_factor_ref 0.1544
_reflns_number_gt 4536
_reflns_number_total 7072
_reflns_threshold_expression >2sigma(I)
_cod_data_source_file c6ce00006a2.cif
_cod_data_source_block 4
_cod_depositor_comments 'Adding full bibliography for 7224021--7224024.cif.'
_cod_database_code 7224024
_audit_block_doi 10.5517/cc1jqkb4
_shelx_shelxl_version_number 2014/7

loop_
_symmetry_equiv_pos_as_xyz
'x, y, z'
'-x+1/2, -y, z+1/2'
'x+1/2, -y+1/2, -z+1/2'
'-x, y+1/2, -z'
'-x, -y, -z'
'x-1/2, y, -z-1/2'
'-x-1/2, y-1/2, z-1/2'
'x, -y-1/2, z'

loop_
_atom_site_label
_atom_site_type_symbol
_atom_site_fract_x
_atom_site_fract_y
_atom_site_fract_z
_atom_site_U_iso_or_equiv
_atom_site_adp_type
_atom_site_occupancy
_atom_site_symmetry_multiplicity
_atom_site_calc_flag
_atom_site_refinement_flags
C1 C 0.4511(9) 0.2500 1.0227(18) 0.077(5) Uani 1 2 d SU
H1 H 0.4143 0.2500 1.0772 0.093 Uiso 1 2 calc SR
C2 C 0.2726(7) 0.2500 0.5265(13) 0.042(3) Uani 1 2 d S
H2 H 0.2285 0.2500 0.4914 0.050 Uiso 1 2 calc SR
C3 C 0.6183(7) 0.2500 0.5032(14) 0.060(4) Uani 1 2 d S
H3 H 0.6520 0.2500 0.5636 0.072 Uiso 1 2 calc SR
C4 C 0.2694(5) 0.1718(5) 0.9128(11) 0.072(4) Uani 1 1 d .
C5 C 0.2472(5) 0.1211(3) 0.9449(10) 0.051(3) Uani 1 1 d .
C6 C 0.2522(7) 0.0836(5) 0.8666(12) 0.084(4) Uani 1 1 d .
H6 H 0.2689 0.0885 0.7892 0.101 Uiso 1 1 calc R
C7 C 0.2328(7) 0.0393(5) 0.9022(13) 0.084(4) Uani 1 1 d .
H7 H 0.2356 0.0143 0.8479 0.101 Uiso 1 1 calc R
C8 C 0.2096(5) 0.0310(3) 1.0145(11) 0.056(3) Uani 1 1 d .
C9 C 0.2042(6) 0.0684(3) 1.0945(11) 0.058(3) Uani 1 1 d .
H9 H 0.1877 0.0633 1.1719 0.070 Uiso 1 1 calc R
C10 C 0.2237(5) 0.1134(4) 1.0580(11) 0.059(3) Uani 1 1 d .
H10 H 0.2207 0.1386 1.1117 0.071 Uiso 1 1 calc R
C11 C 0.2250(6) -0.0520(4) 1.0082(11) 0.060(3) Uani 1 1 d .
C12 C 0.2951(7) -0.0560(5) 1.0247(15) 0.099(5) Uani 1 1 d .
H12 H 0.3201 -0.0321 1.0628 0.119 Uiso 1 1 calc R
C13 C 0.3289(6) -0.0962(4) 0.9840(13) 0.076(4) Uani 1 1 d .
H13 H 0.3767 -0.0998 0.9967 0.092 Uiso 1 1 calc R
C14 C 0.2926(5) -0.1305(3) 0.9254(9) 0.045(2) Uani 1 1 d .
C15 C 0.2221(5) -0.1265(3) 0.9121(11) 0.054(3) Uani 1 1 d .
H15 H 0.1968 -0.1503 0.8743 0.065 Uiso 1 1 calc R
C16 C 0.1884(5) -0.0869(4) 0.9549(11) 0.058(3) Uani 1 1 d .
H16 H 0.1401 -0.0842 0.9469 0.069 Uiso 1 1 calc R
C17 C 0.3300(4) -0.1724(3) 0.8780(9) 0.039(2) Uani 1 1 d .
C18 C 0.4335(5) 0.1710(4) 0.6448(13) 0.057(3) Uani 1 1 d .
C19 C 0.4609(5) 0.1269(3) 0.6957(9) 0.043(2) Uani 1 1 d .
C20 C 0.4964(7) 0.0958(4) 0.6275(11) 0.078(4) Uani 1 1 d .
H20 H 0.5004 0.1007 0.5453 0.094 Uiso 1 1 calc R
C21 C 0.5267(9) 0.0564(5) 0.6796(15) 0.113(6) Uani 1 1 d .
H21 H 0.5519 0.0351 0.6327 0.136 Uiso 1 1 calc R
C22 C 0.5198(9) 0.0490(4) 0.7976(16) 0.092(6) Uani 1 1 d .
C23 C 0.4852(8) 0.0794(6) 0.8674(15) 0.099(5) Uani 1 1 d .
H23 H 0.4817 0.0746 0.9497 0.119 Uiso 1 1 calc R
C24 C 0.4552(6) 0.1178(5) 0.8140(12) 0.084(4) Uani 1 1 d .
H24 H 0.4296 0.1386 0.8613 0.101 Uiso 1 1 calc R
C25 C 0.5465(9) -0.0330(4) 0.8206(13) 0.094(5) Uani 1 1 d .
C26 C 0.6011(6) -0.0637(4) 0.8538(12) 0.073(4) Uani 1 1 d .
H26 H 0.6397 -0.0522 0.8954 0.088 Uiso 1 1 calc R
C27 C 0.5968(5) -0.1103(4) 0.8246(10) 0.056(3) Uani 1 1 d .
H27 H 0.6339 -0.1303 0.8432 0.067 Uiso 1 1 calc R
C28 C 0.5374(5) -0.1288(3) 0.7670(9) 0.040(2) Uani 1 1 d .
C29 C 0.4839(6) -0.0979(3) 0.7402(10) 0.056(3) Uani 1 1 d .
H29 H 0.4439 -0.1098 0.7034 0.068 Uiso 1 1 calc R
C30 C 0.4868(8) -0.0510(4) 0.7649(13) 0.088(5) Uani 1 1 d .
H30 H 0.4496 -0.0312 0.7452 0.106 Uiso 1 1 calc R
C31 C 0.5380(5) -0.1775(3) 0.7254(9) 0.041(2) Uani 1 1 d .
Dy1 Dy 0.33362(3) 0.2500 0.80822(6) 0.03569(18) Uani 1 2 d S
Dy2 Dy 0.44357(3) 0.2500 0.44511(6) 0.03311(17) Uani 1 2 d S
Dy3 Dy 0.40555(3) -0.2500 0.78878(6) 0.03638(18) Uani 1 2 d S
K1 K 0.29094(14) 0.2500 1.1831(3) 0.0415(7) Uani 1 2 d S
O1 O 0.5031(4) 0.2500 1.0775(9) 0.053(3) Uani 1 2 d S
O2 O 0.4287(5) 0.2500 0.9328(11) 0.084(4) Uani 1 2 d S
O3 O 0.2744(4) 0.2500 0.6345(9) 0.060(3) Uani 1 2 d S
O4 O 0.3252(4) 0.2500 0.4546(9) 0.053(3) Uani 1 2 d S
O5 O 0.5537(4) 0.2500 0.5347(9) 0.055(3) Uani 1 2 d S
O6 O 0.6387(5) 0.2500 0.3985(9) 0.065(3) Uani 1 2 d S
O7 O 0.2951(9) 0.1981(4) 0.9760(10) 0.154(4) Uani 1 1 d .
O8 O 0.2693(8) 0.1807(4) 0.8066(9) 0.154(4) Uani 1 1 d .
O9 O 0.1898(4) -0.0126(2) 1.0541(8) 0.078(3) Uani 1 1 d .
O10 O 0.3051(3) -0.1966(2) 0.7938(7) 0.0541(19) Uani 1 1 d .
O11 O 0.3882(4) -0.1855(3) 0.9230(7) 0.068(2) Uani 1 1 d .
O12 O 0.4102(7) 0.2008(4) 0.7099(13) 0.180(8) Uani 1 1 d .
O13 O 0.4383(4) 0.1782(3) 0.5356(10) 0.079(3) Uani 1 1 d .
O14 O 0.5552(7) 0.0125(3) 0.8553(13) 0.170(7) Uani 1 1 d .
O15 O 0.4818(3) -0.1973(2) 0.6900(5) 0.0370(14) Uani 1 1 d .
O16 O 0.5946(3) -0.1998(2) 0.7163(6) 0.0502(17) Uani 1 1 d .
O1W O 0.4132(9) 0.7840(7) 0.1872(13) 0.265(14) Uani 1 1 d D
H1W H 0.4073 0.7500 0.1855 0.398 Uiso 1 2 d SRD
H2W H 0.3770 0.7979 0.2376 0.398 Uiso 1 1 d RD

loop_
_atom_site_aniso_label
_atom_site_aniso_U_11
_atom_site_aniso_U_22
_atom_site_aniso_U_33
_atom_site_aniso_U_23
_atom_site_aniso_U_13
_atom_site_aniso_U_12
C1 0.056(8) 0.114(10) 0.063(9) 0.000 0.028(7) 0.000
C2 0.035(7) 0.051(8) 0.039(9) 0.000 0.007(6) 0.000
C3 0.033(7) 0.108(13) 0.039(10) 0.000 -0.015(7) 0.000
C4 0.038(5) 0.130(11) 0.047(7) 0.054(8) -0.010(5) -0.029(6)
C5 0.053(6) 0.045(6) 0.055(7) 0.011(5) 0.001(5) -0.003(5)
C6 0.100(10) 0.095(10) 0.057(9) -0.022(7) 0.030(7) -0.048(8)
C7 0.097(10) 0.071(9) 0.083(11) -0.035(8) 0.029(8) -0.019(7)
C8 0.058(6) 0.035(5) 0.075(9) -0.008(5) 0.024(6) 0.003(5)
C9 0.071(7) 0.037(6) 0.066(8) 0.005(5) 0.025(6) -0.002(5)
C10 0.065(7) 0.043(6) 0.070(9) -0.016(5) 0.021(6) -0.002(5)
C11 0.066(7) 0.045(6) 0.068(8) -0.007(5) 0.021(6) -0.001(5)
C12 0.076(9) 0.069(9) 0.153(16) -0.059(9) 0.005(9) -0.015(7)
C13 0.046(6) 0.069(8) 0.114(12) -0.031(8) -0.011(7) -0.006(6)
C14 0.054(6) 0.040(5) 0.041(6) -0.002(4) -0.001(5) -0.006(5)
C15 0.041(5) 0.039(5) 0.082(9) -0.016(5) -0.006(5) 0.005(4)
C16 0.041(5) 0.052(6) 0.080(9) -0.006(6) 0.006(5) -0.005(5)
C17 0.032(5) 0.042(5) 0.043(6) -0.001(4) 0.002(4) -0.006(4)
C18 0.050(6) 0.034(6) 0.088(10) -0.025(6) -0.009(6) 0.006(5)
C19 0.046(5) 0.037(5) 0.046(7) -0.004(4) 0.004(5) -0.001(4)
C20 0.111(10) 0.079(9) 0.046(7) -0.012(6) -0.001(7) 0.045(8)
C21 0.172(16) 0.071(10) 0.098(13) -0.033(8) -0.037(11) 0.077(10)
C22 0.135(14) 0.039(7) 0.103(13) 0.001(7) -0.081(11) -0.021(8)
C23 0.099(11) 0.131(14) 0.067(11) 0.050(10) -0.017(9) -0.016(10)
C24 0.075(8) 0.127(12) 0.052(9) 0.022(8) 0.006(7) 0.039(8)
C25 0.159(14) 0.034(6) 0.090(11) 0.013(6) -0.072(10) -0.013(7)
C26 0.089(9) 0.051(7) 0.080(9) 0.002(6) -0.049(7) -0.008(6)
C27 0.052(6) 0.050(6) 0.066(8) -0.013(5) -0.018(5) -0.008(5)
C28 0.047(5) 0.029(5) 0.042(6) 0.001(4) -0.005(4) -0.007(4)
C29 0.070(7) 0.036(5) 0.064(8) 0.003(5) -0.020(6) -0.012(5)
C30 0.131(12) 0.039(7) 0.094(11) 0.004(7) -0.063(9) 0.007(7)
C31 0.035(5) 0.045(5) 0.044(6) -0.013(4) -0.003(4) 0.000(4)
Dy1 0.0283(3) 0.0439(4) 0.0349(4) 0.000 -0.0034(3) 0.000
Dy2 0.0280(3) 0.0355(3) 0.0359(4) 0.000 0.0005(2) 0.000
Dy3 0.0244(3) 0.0506(4) 0.0342(4) 0.000 -0.0021(2) 0.000
K1 0.0339(14) 0.0435(16) 0.0471(19) 0.000 0.0065(13) 0.000
O1 0.023(4) 0.073(7) 0.063(7) 0.000 -0.012(4) 0.000
O2 0.047(6) 0.162(13) 0.044(8) 0.000 -0.019(5) 0.000
O3 0.035(5) 0.116(9) 0.029(6) 0.000 0.001(4) 0.000
O4 0.035(5) 0.064(6) 0.059(7) 0.000 0.011(5) 0.000
O5 0.031(5) 0.088(8) 0.045(6) 0.000 0.002(4) 0.000
O6 0.040(5) 0.123(10) 0.032(6) 0.000 -0.006(5) 0.000
O7 0.286(12) 0.109(6) 0.067(6) 0.005(4) -0.013(6) -0.125(7)
O8 0.286(12) 0.109(6) 0.067(6) 0.005(4) -0.013(6) -0.125(7)
O9 0.087(6) 0.034(4) 0.115(8) -0.015(4) 0.046(5) -0.007(4)
O10 0.044(4) 0.045(4) 0.073(6) -0.015(3) -0.016(4) 0.002(3)
O11 0.051(4) 0.086(6) 0.066(6) -0.030(4) -0.021(4) 0.025(4)
O12 0.178(12) 0.147(10) 0.216(15) -0.129(11) -0.127(11) 0.126(10)
O13 0.052(5) 0.067(5) 0.118(9) 0.052(5) -0.002(5) -0.004(4)
O14 0.265(15) 0.040(5) 0.204(13) 0.010(6) -0.194(13) -0.013(7)
O15 0.031(3) 0.032(3) 0.048(4) 0.001(3) -0.007(3) -0.004(2)
O16 0.040(4) 0.054(4) 0.056(5) -0.012(3) -0.006(3) 0.004(3)
O1W 0.220(16) 0.47(4) 0.109(12) 0.100(14) -0.058(11) -0.158(18)

loop_
_atom_type_symbol
_atom_type_description
_atom_type_scat_dispersion_real
_atom_type_scat_dispersion_imag
_atom_type_scat_source
C C 0.0033 0.0016 'International Tables Vol C Tables 4.2.6.8 and 6.1.1.4'
H H 0.0000 0.0000 'International Tables Vol C Tables 4.2.6.8 and 6.1.1.4'
Dy Dy -0.1892 4.4098 'International Tables Vol C Tables 4.2.6.8 and 6.1.1.4'
N N 0.0061 0.0033 'International Tables Vol C Tables 4.2.6.8 and 6.1.1.4'
O O 0.0106 0.0060 'International Tables Vol C Tables 4.2.6.8 and 6.1.1.4'
K K 0.2009 0.2494 'International Tables Vol C Tables 4.2.6.8 and 6.1.1.4'

loop_
_geom_angle_atom_site_label_1
_geom_angle_atom_site_label_2
_geom_angle_atom_site_label_3
_geom_angle
_geom_angle_site_symmetry_1
_geom_angle_site_symmetry_3
O2 C1 O1 144.8(18) . .
O2 C1 H1 107.6 . .
O1 C1 H1 107.6 . .
O3 C2 O4 127.0(13) . .
O3 C2 H2 116.5 . .
O4 C2 H2 116.5 . .
O6 C3 O5 124.3(13) . .
O6 C3 H3 117.8 . .
O5 C3 H3 117.8 . .
O7 C4 O8 118.1(12) . .
O7 C4 C5 125.7(11) . .
O8 C4 C5 115.0(13) . .
C10 C5 C6 119.3(10) . .
C10 C5 C4 117.3(10) . .
C6 C5 C4 123.4(11) . .
C7 C6 C5 120.3(12) . .
C7 C6 H6 119.9 . .
C5 C6 H6 119.9 . .
C8 C7 C6 121.2(11) . .
C8 C7 H7 119.4 . .
C6 C7 H7 119.4 . .
C7 C8 O9 123.3(10) . .
C7 C8 C9 119.3(10) . .
O9 C8 C9 117.4(10) . .
C8 C9 C10 119.4(11) . .
C8 C9 H9 120.3 . .
C10 C9 H9 120.3 . .
C5 C10 C9 120.5(10) . .
C5 C10 H10 119.7 . .
C9 C10 H10 119.7 . .
C16 C11 C12 120.8(10) . .
C16 C11 O9 119.7(10) . .
C12 C11 O9 119.4(10) . .
C11 C12 C13 119.0(11) . .
C11 C12 H12 120.5 . .
C13 C12 H12 120.5 . .
C14 C13 C12 120.4(11) . .
C14 C13 H13 119.8 . .
C12 C13 H13 119.8 . .
C13 C14 C15 119.8(9) . .
C13 C14 C17 119.7(9) . .
C15 C14 C17 120.4(8) . .
C14 C15 C16 119.6(9) . .
C14 C15 H15 120.2 . .
C16 C15 H15 120.2 . .
C11 C16 C15 120.4(10) . .
C11 C16 H16 119.8 . .
C15 C16 H16 119.8 . .
O10 C17 O11 117.8(8) . .
O10 C17 C14 121.4(8) . .
O11 C17 C14 120.9(9) . .
O12 C18 O13 120.6(14) . .
O12 C18 C19 119.7(14) . .
O13 C18 C19 119.5(9) . .
C20 C19 C24 118.0(11) . .
C20 C19 C18 121.1(11) . .
C24 C19 C18 120.7(10) . .
C19 C20 C21 120.0(13) . .
C19 C20 H20 120.0 . .
C21 C20 H20 120.0 . .
C22 C21 C20 119.9(13) . .
C22 C21 H21 120.1 . .
C20 C21 H21 120.1 . .
C23 C22 C21 121.3(13) . .
C23 C22 O14 116.7(17) . .
C21 C22 O14 121.5(17) . .
C22 C23 C24 117.8(15) . .
C22 C23 H23 121.1 . .
C24 C23 H23 121.1 . .
C19 C24 C23 123.0(13) . .
C19 C24 H24 118.5 . .
C23 C24 H24 118.5 . .
O14 C25 C30 125.1(13) . .
O14 C25 C26 114.9(11) . .
C30 C25 C26 119.8(11) . .
C27 C26 C25 119.4(10) . .
C27 C26 H26 120.3 . .
C25 C26 H26 120.3 . .
C26 C27 C28 121.2(10) . .
C26 C27 H27 119.4 . .
C28 C27 H27 119.4 . .
C29 C28 C27 117.6(9) . .
C29 C28 C31 122.5(9) . .
C27 C28 C31 119.5(9) . .
C30 C29 C28 123.1(11) . .
C30 C29 H29 118.4 . .
C28 C29 H29 118.4 . .
C29 C30 C25 118.7(12) . .
C29 C30 H30 120.6 . .
C25 C30 H30 120.6 . .
O16 C31 O15 118.7(8) . .
O16 C31 C28 120.6(8) . .
O15 C31 C28 120.6(8) . .
O16 C31 Dy2 58.2(5) . 5_656
O15 C31 Dy2 64.9(5) . 5_656
C28 C31 Dy2 154.9(7) . 5_656
O3 Dy1 O2 157.7(4) . .
O3 Dy1 O12 84.8(3) . 8_565
O2 Dy1 O12 77.5(4) . 8_565
O3 Dy1 O12 84.8(3) . .
O2 Dy1 O12 77.5(4) . .
O12 Dy1 O12 74.5(9) 8_565 .
O3 Dy1 O8 74.0(3) . .
O2 Dy1 O8 115.3(4) . .
O12 Dy1 O8 148.0(5) 8_565 .
O12 Dy1 O8 79.7(6) . .
O3 Dy1 O8 74.0(3) . 8_565
O2 Dy1 O8 115.3(4) . 8_565
O12 Dy1 O8 79.7(6) 8_565 8_565
O12 Dy1 O8 148.0(5) . 8_565
O8 Dy1 O8 115.8(9) . 8_565
O3 Dy1 O7 120.0(3) . 8_565
O2 Dy1 O7 77.2(4) . 8_565
O12 Dy1 O7 100.9(6) 8_565 8_565
O12 Dy1 O7 154.7(4) . 8_565
O8 Dy1 O7 110.4(5) . 8_565
O8 Dy1 O7 49.4(3) 8_565 8_565
O3 Dy1 O7 120.0(3) . .
O2 Dy1 O7 77.2(4) . .
O12 Dy1 O7 154.7(4) 8_565 .
O12 Dy1 O7 100.9(6) . .
O8 Dy1 O7 49.4(3) . .
O8 Dy1 O7 110.4(5) 8_565 .
O7 Dy1 O7 72.3(6) 8_565 .
O3 Dy1 C4 98.0(3) . 8_565
O2 Dy1 C4 95.5(3) . 8_565
O12 Dy1 C4 90.0(5) 8_565 8_565
O12 Dy1 C4 164.0(5) . 8_565
O8 Dy1 C4 116.2(5) . 8_565
O8 Dy1 C4 25.4(4) 8_565 8_565
O7 Dy1 C4 24.0(3) 8_565 8_565
O7 Dy1 C4 91.4(5) . 8_565
O4 Dy2 O13 86.3(2) . 8_565
O4 Dy2 O13 86.3(2) . .
O13 Dy2 O13 126.9(6) 8_565 .
O4 Dy2 O5 151.9(4) . .
O13 Dy2 O5 81.3(2) 8_565 .
O13 Dy2 O5 81.3(2) . .
O4 Dy2 O16 74.5(3) . 5_656
O13 Dy2 O16 147.9(3) 8_565 5_656
O13 Dy2 O16 78.0(3) . 5_656
O5 Dy2 O16 126.5(2) . 5_656
O4 Dy2 O16 74.5(3) . 4_656
O13 Dy2 O16 78.0(3) 8_565 4_656
O13 Dy2 O16 147.9(3) . 4_656
O5 Dy2 O16 126.5(2) . 4_656
O16 Dy2 O16 72.3(3) 5_656 4_656
O4 Dy2 O15 125.8(2) . 4_656
O13 Dy2 O15 76.4(3) 8_565 4_656
O13 Dy2 O15 144.0(3) . 4_656
O5 Dy2 O15 75.4(2) . 4_656
O16 Dy2 O15 94.1(2) 5_656 4_656
O16 Dy2 O15 51.96(19) 4_656 4_656
O4 Dy2 O15 125.8(2) . 5_656
O13 Dy2 O15 144.0(3) 8_565 5_656
O13 Dy2 O15 76.4(3) . 5_656
O5 Dy2 O15 75.4(2) . 5_656
O16 Dy2 O15 51.96(19) 5_656 5_656
O16 Dy2 O15 94.1(2) 4_656 5_656
O15 Dy2 O15 71.3(3) 4_656 5_656
O4 Dy2 C31 99.0(3) . 5_656
O13 Dy2 C31 163.0(4) 8_565 5_656
O13 Dy2 C31 69.8(4) . 5_656
O5 Dy2 C31 100.2(2) . 5_656
O16 Dy2 C31 26.3(2) 5_656 5_656
O16 Dy2 C31 87.8(3) 4_656 5_656
O15 Dy2 C31 87.5(2) 4_656 5_656
O15 Dy2 C31 26.9(2) 5_656 5_656
O4 Dy2 C31 99.0(3) . 4_656
O13 Dy2 C31 69.8(4) 8_565 4_656
O13 Dy2 C31 163.0(4) . 4_656
O5 Dy2 C31 100.2(2) . 4_656
O16 Dy2 C31 87.8(3) 5_656 4_656
O16 Dy2 C31 26.3(2) 4_656 4_656
O15 Dy2 C31 26.9(2) 4_656 4_656
O15 Dy2 C31 87.5(2) 5_656 4_656
C31 Dy2 C31 93.3(4) 5_656 4_656
O4 Dy2 Dy3 140.5(3) . 5_656
O13 Dy2 Dy3 109.3(2) 8_565 5_656
O13 Dy2 Dy3 109.3(2) . 5_656
O5 Dy2 Dy3 67.5(2) . 5_656
O16 Dy2 Dy3 73.91(16) 5_656 5_656
O16 Dy2 Dy3 73.91(16) 4_656 5_656
O15 Dy2 Dy3 35.91(12) 4_656 5_656
O15 Dy2 Dy3 35.91(12) 5_656 5_656
C31 Dy2 Dy3 56.94(19) 5_656 5_656
C31 Dy2 Dy3 56.94(19) 4_656 5_656
O4 Dy2 K1 47.7(3) . 1_554
O13 Dy2 K1 106.5(2) 8_565 1_554
O13 Dy2 K1 106.5(2) . 1_554
O5 Dy2 K1 160.3(2) . 1_554
O16 Dy2 K1 41.94(15) 5_656 1_554
O16 Dy2 K1 41.94(16) 4_656 1_554
O15 Dy2 K1 88.69(13) 4_656 1_554
O15 Dy2 K1 88.69(13) 5_656 1_554
C31 Dy2 K1 67.09(19) 5_656 1_554
C31 Dy2 K1 67.09(19) 4_656 1_554
Dy3 Dy2 K1 92.82(4) 5_656 1_554
O6 Dy3 O1 152.6(3) 5_656 5_657
O6 Dy3 O15 78.4(2) 5_656 .
O1 Dy3 O15 80.4(2) 5_657 .
O6 Dy3 O15 78.4(2) 5_656 8
O1 Dy3 O15 80.4(2) 5_657 8
O15 Dy3 O15 78.4(3) . 8
O6 Dy3 O11 122.0(2) 5_656 .
O1 Dy3 O11 72.4(2) 5_657 .
O15 Dy3 O11 84.0(3) . .
O15 Dy3 O11 149.7(2) 8 .
O6 Dy3 O11 122.0(2) 5_656 8
O1 Dy3 O11 72.4(2) 5_657 8
O15 Dy3 O11 149.7(2) . 8
O15 Dy3 O11 84.0(3) 8 8
O11 Dy3 O11 99.9(4) . 8
O6 Dy3 O10 74.1(3) 5_656 8
O1 Dy3 O10 125.6(2) 5_657 8
O15 Dy3 O10 152.5(2) . 8
O15 Dy3 O10 96.1(2) 8 8
O11 Dy3 O10 110.4(3) . 8
O11 Dy3 O10 53.4(2) 8 8
O6 Dy3 O10 74.1(3) 5_656 .
O1 Dy3 O10 125.6(2) 5_657 .
O15 Dy3 O10 96.1(2) . .
O15 Dy3 O10 152.5(2) 8 .
O11 Dy3 O10 53.4(2) . .
O11 Dy3 O10 110.4(3) 8 .
O10 Dy3 O10 76.3(3) 8 .
O6 Dy3 C17 97.8(3) 5_656 8
O1 Dy3 C17 99.3(2) 5_657 8
O15 Dy3 C17 167.7(2) . 8
O15 Dy3 C17 89.4(2) 8 8
O11 Dy3 C17 107.7(3) . 8
O11 Dy3 C17 26.9(2) 8 8
O10 Dy3 C17 26.5(2) 8 8
O10 Dy3 C17 94.0(2) . 8
O6 Dy3 Dy2 69.9(2) 5_656 5_656
O1 Dy3 Dy2 82.6(2) 5_657 5_656
O15 Dy3 Dy2 39.46(14) . 5_656
O15 Dy3 Dy2 39.46(14) 8 5_656
O11 Dy3 Dy2 121.6(2) . 5_656
O11 Dy3 Dy2 121.6(2) 8 5_656
O10 Dy3 Dy2 126.75(18) 8 5_656
O10 Dy3 Dy2 126.75(18) . 5_656
C17 Dy3 Dy2 128.25(18) 8 5_656
O6 Dy3 K1 50.5(3) 5_656 2_554
O1 Dy3 K1 156.9(2) 5_657 2_554
O15 Dy3 K1 116.74(14) . 2_554
O15 Dy3 K1 116.74(14) 8 2_554
O11 Dy3 K1 93.18(16) . 2_554
O11 Dy3 K1 93.18(16) 8 2_554
O10 Dy3 K1 42.02(15) 8 2_554
O10 Dy3 K1 42.02(15) . 2_554
C17 Dy3 K1 67.40(18) 8 2_554
Dy2 Dy3 K1 120.44(5) 5_656 2_554
O10 K1 O10 68.6(3) 2 7_666
O10 K1 O7 96.1(3) 2 .
O10 K1 O7 135.3(4) 7_666 .
O10 K1 O7 135.3(4) 2 8_565
O10 K1 O7 96.1(3) 7_666 8_565
O7 K1 O7 64.9(5) . 8_565
O10 K1 O16 128.9(2) 2 4_657
O10 K1 O16 93.7(2) 7_666 4_657
O7 K1 O16 125.4(4) . 4_657
O7 K1 O16 92.4(4) 8_565 4_657
O10 K1 O16 93.7(2) 2 5_657
O10 K1 O16 128.9(2) 7_666 5_657
O7 K1 O16 92.4(4) . 5_657
O7 K1 O16 125.4(4) 8_565 5_657
O16 K1 O16 60.0(3) 4_657 5_657
O10 K1 O6 58.9(2) 2 6_557
O10 K1 O6 58.9(2) 7_666 6_557
O7 K1 O6 77.1(4) . 6_557
O7 K1 O6 77.1(4) 8_565 6_557
O16 K1 O6 148.60(15) 4_657 6_557
O16 K1 O6 148.60(15) 5_657 6_557
O10 K1 O4 72.2(2) 2 1_556
O10 K1 O4 72.2(2) 7_666 1_556
O7 K1 O4 144.9(3) . 1_556
O7 K1 O4 144.9(3) 8_565 1_556
O16 K1 O4 56.69(19) 4_657 1_556
O16 K1 O4 56.69(19) 5_657 1_556
O6 K1 O4 119.6(3) 6_557 1_556
O10 K1 Dy3 37.60(14) 2 2
O10 K1 Dy3 37.60(14) 7_666 2
O7 K1 Dy3 106.3(3) . 2
O7 K1 Dy3 106.3(3) 8_565 2
O16 K1 Dy3 128.09(16) 4_657 2
O16 K1 Dy3 128.09(16) 5_657 2
O6 K1 Dy3 34.8(2) 6_557 2
O4 K1 Dy3 84.77(17) 1_556 2
O10 K1 Dy2 99.09(18) 2 1_556
O10 K1 Dy2 99.09(18) 7_666 1_556
O7 K1 Dy2 125.2(4) . 1_556
O7 K1 Dy2 125.2(4) 8_565 1_556
O16 K1 Dy2 34.49(14) 4_657 1_556
O16 K1 Dy2 34.49(14) 5_657 1_556
O6 K1 Dy2 152.3(2) 6_557 1_556
O4 K1 Dy2 32.75(16) 1_556 1_556
Dy3 K1 Dy2 117.52(8) 2 1_556
C1 O1 Dy3 171.1(12) . 5_657
C1 O2 Dy1 150.6(13) . .
C2 O3 Dy1 151.3(9) . .
C2 O4 Dy2 144.1(10) . .
C2 O4 K1 116.4(8) . 1_554
Dy2 O4 K1 99.5(3) . 1_554
C3 O5 Dy2 138.7(10) . .
C3 O6 Dy3 139.5(9) . 5_656
C3 O6 K1 125.8(9) . 6_657
Dy3 O6 K1 94.7(4) 5_656 6_657
C4 O7 Dy1 92.7(8) . .
C4 O7 K1 149.5(12) . .
Dy1 O7 K1 109.0(4) . .
C4 O8 Dy1 99.7(8) . .
C8 O9 C11 117.9(8) . .
C17 O10 Dy3 93.3(5) . .
C17 O10 K1 155.7(6) . 2_554
Dy3 O10 K1 100.4(2) . 2_554
C17 O11 Dy3 95.6(6) . .
C18 O12 Dy1 162.1(10) . .
C18 O13 Dy2 125.9(9) . .
C25 O14 C22 120.8(10) . .
C31 O15 Dy3 130.8(6) . .
C31 O15 Dy2 88.2(5) . 5_656
Dy3 O15 Dy2 104.6(2) . 5_656
C31 O16 Dy2 95.5(5) . 5_656
C31 O16 K1 151.9(6) . 5_657
Dy2 O16 K1 103.6(2) 5_656 5_657
H1W O1W H2W 109.1 . .

loop_
_geom_bond_atom_site_label_1
_geom_bond_atom_site_label_2
_geom_bond_distance
_geom_bond_site_symmetry_2
C1 O2 1.09(2) .
C1 O1 1.17(2) .
C1 H1 0.9300 .
C2 O3 1.204(15) .
C2 O4 1.284(14) .
C2 H2 0.9300 .
C3 O6 1.231(18) .
C3 O5 1.283(15) .
C3 H3 0.9300 .
C4 O7 1.136(15) .
C4 O8 1.210(14) .
C4 C5 1.535(15) .
C5 C10 1.355(14) .
C5 C6 1.376(16) .
C6 C7 1.366(16) .
C6 H6 0.9300 .
C7 C8 1.348(17) .
C7 H7 0.9300 .
C8 O9 1.361(12) .
C8 C9 1.386(14) .
C9 C10 1.388(13) .
C9 H9 0.9300 .
C10 H10 0.9300 .
C11 C16 1.346(14) .
C11 C12 1.356(16) .
C11 O9 1.399(12) .
C12 C13 1.383(16) .
C12 H12 0.9300 .
C13 C14 1.359(14) .
C13 H13 0.9300 .
C14 C15 1.359(13) .
C14 C17 1.480(12) .
C15 C16 1.376(13) .
C15 H15 0.9300 .
C16 H16 0.9300 .
C17 O10 1.255(11) .
C17 O11 1.274(10) .
C18 O12 1.196(14) .
C18 O13 1.237(15) .
C18 C19 1.467(15) .
C19 C20 1.345(14) .
C19 C24 1.348(15) .
C20 C21 1.382(17) .
C20 H20 0.9300 .
C21 C22 1.34(2) .
C21 H21 0.9300 .
C22 C23 1.34(2) .
C22 O14 1.390(15) .
C23 C24 1.363(18) .
C23 H23 0.9300 .
C24 H24 0.9300 .
C25 O14 1.353(14) .
C25 C30 1.396(17) .
C25 C26 1.406(17) .
C26 C27 1.358(14) .
C26 H26 0.9300 .
C27 C28 1.406(13) .
C27 H27 0.9300 .
C28 C29 1.375(13) .
C28 C31 1.453(12) .
C29 C30 1.355(14) .
C29 H29 0.9300 .
C30 H30 0.9300 .
C31 O16 1.255(10) .
C31 O15 1.273(10) .
C31 Dy2 2.816(9) 5_656
Dy1 O3 2.242(10) .
Dy1 O2 2.285(11) .
Dy1 O12 2.297(11) 8_565
Dy1 O12 2.297(11) .
Dy1 O8 2.311(9) .
Dy1 O8 2.311(9) 8_565
Dy1 O7 2.489(10) 8_565
Dy1 O7 2.489(10) .
Dy1 C4 2.784(11) 8_565
Dy2 O4 2.264(8) .
Dy2 O13 2.268(7) 8_565
Dy2 O13 2.268(7) .
Dy2 O5 2.329(9) .
Dy2 O16 2.404(6) 5_656
Dy2 O16 2.404(6) 4_656
Dy2 O15 2.552(6) 4_656
Dy2 O15 2.552(6) 5_656
Dy2 C31 2.816(9) 5_656
Dy2 C31 2.816(9) 4_656
Dy2 Dy3 3.8859(9) 5_656
Dy2 K1 4.126(3) 1_554
Dy3 O6 2.252(10) 5_656
Dy3 O1 2.295(9) 5_657
Dy3 O15 2.356(6) .
Dy3 O15 2.356(6) 8
Dy3 O11 2.380(7) .
Dy3 O11 2.380(7) 8
Dy3 O10 2.440(6) 8
Dy3 O10 2.440(6) .
Dy3 C17 2.806(9) 8
Dy3 Dy2 3.8859(9) 5_656
Dy3 K1 3.933(3) 2_554
K1 O10 2.677(7) 2
K1 O10 2.677(7) 7_666
K1 O7 2.736(12) .
K1 O7 2.736(12) 8_565
K1 O16 2.837(7) 4_657
K1 O16 2.837(7) 5_657
K1 O6 3.046(10) 6_557
K1 O4 3.096(11) 1_556
K1 Dy3 3.933(3) 2
K1 Dy2 4.126(3) 1_556
O1 Dy3 2.295(9) 5_657
O4 K1 3.096(11) 1_554
O6 Dy3 2.252(10) 5_656
O6 K1 3.046(10) 6_657
O10 K1 2.677(7) 2_554
O15 Dy2 2.552(6) 5_656
O16 Dy2 2.404(6) 5_656
O16 K1 2.837(7) 5_657
O1W H1W 0.9695 .
O1W H2W 0.9730 .

loop_
_geom_torsion_atom_site_label_1
_geom_torsion_atom_site_label_2
_geom_torsion_atom_site_label_3
_geom_torsion_atom_site_label_4
_geom_torsion
_geom_torsion_site_symmetry_1
_geom_torsion_site_symmetry_4
O7 C4 C5 C10 34(2) . .
O8 C4 C5 C10 -158.4(14) . .
O7 C4 C5 C6 -143.6(18) . .
O8 C4 C5 C6 23.8(18) . .
C10 C5 C6 C7 1(2) . .
C4 C5 C6 C7 178.7(12) . .
C5 C6 C7 C8 -1(2) . .
C6 C7 C8 O9 -179.9(12) . .
C6 C7 C8 C9 1(2) . .
C7 C8 C9 C10 -0.9(19) . .
O9 C8 C9 C10 -179.9(10) . .
C6 C5 C10 C9 -0.7(18) . .
C4 C5 C10 C9 -178.6(10) . .
C8 C9 C10 C5 0.7(18) . .
C16 C11 C12 C13 1(2) . .
O9 C11 C12 C13 177.0(13) . .
C11 C12 C13 C14 2(2) . .
C12 C13 C14 C15 -3(2) . .
C12 C13 C14 C17 177.5(13) . .
C13 C14 C15 C16 2.0(18) . .
C17 C14 C15 C16 -178.8(10) . .
C12 C11 C16 C15 -2(2) . .
O9 C11 C16 C15 -178.3(11) . .
C14 C15 C16 C11 0.8(18) . .
C13 C14 C17 O10 -157.1(11) . .
C15 C14 C17 O10 23.7(15) . .
C13 C14 C17 O11 24.0(16) . .
C15 C14 C17 O11 -155.2(10) . .
O12 C18 C19 C20 -170.4(13) . .
O13 C18 C19 C20 5.6(16) . .
O12 C18 C19 C24 5.2(18) . .
O13 C18 C19 C24 -178.8(11) . .
C24 C19 C20 C21 -1(2) . .
C18 C19 C20 C21 174.5(13) . .
C19 C20 C21 C22 1(2) . .
C20 C21 C22 C23 -1(3) . .
C20 C21 C22 O14 -173.5(14) . .
C21 C22 C23 C24 2(2) . .
O14 C22 C23 C24 174.4(13) . .
C20 C19 C24 C23 2(2) . .
C18 C19 C24 C23 -173.9(13) . .
C22 C23 C24 C19 -2(2) . .
O14 C25 C26 C27 179.1(14) . .
C30 C25 C26 C27 4(2) . .
C25 C26 C27 C28 -3(2) . .
C26 C27 C28 C29 0.6(17) . .
C26 C27 C28 C31 173.2(11) . .
C27 C28 C29 C30 1.2(18) . .
C31 C28 C29 C30 -171.3(12) . .
C28 C29 C30 C25 0(2) . .
O14 C25 C30 C29 -176.9(15) . .
C26 C25 C30 C29 -2(2) . .
C29 C28 C31 O16 156.6(10) . .
C27 C28 C31 O16 -15.7(15) . .
C29 C28 C31 O15 -18.6(15) . .
C27 C28 C31 O15 169.1(9) . .
C29 C28 C31 Dy2 77.2(18) . 5_656
C27 C28 C31 Dy2 -95.1(17) . 5_656
O2 C1 O1 Dy3 180.000(12) . 5_657
O1 C1 O2 Dy1 180.000(8) . .
O3 Dy1 O2 C1 180.000(8) . .
O12 Dy1 O2 C1 141.7(5) 8_565 .
O12 Dy1 O2 C1 -141.7(5) . .
O8 Dy1 O2 C1 -69.5(4) . .
O8 Dy1 O2 C1 69.5(4) 8_565 .
O7 Dy1 O2 C1 37.2(3) 8_565 .
O7 Dy1 O2 C1 -37.2(3) . .
C4 Dy1 O2 C1 52.9(3) 8_565 .
O4 C2 O3 Dy1 0.000(3) . .
O2 Dy1 O3 C2 0.000(4) . .
O12 Dy1 O3 C2 37.4(4) 8_565 .
O12 Dy1 O3 C2 -37.4(4) . .
O8 Dy1 O3 C2 -118.2(4) . .
O8 Dy1 O3 C2 118.2(4) 8_565 .
O7 Dy1 O3 C2 137.1(4) 8_565 .
O7 Dy1 O3 C2 -137.1(4) . .
C4 Dy1 O3 C2 126.7(3) 8_565 .
O3 C2 O4 Dy2 0.000(3) . .
O3 C2 O4 K1 180.000(2) . 1_554
O13 Dy2 O4 C2 -63.7(3) 8_565 .
O13 Dy2 O4 C2 63.7(3) . .
O5 Dy2 O4 C2 0.000(3) . .
O16 Dy2 O4 C2 142.24(18) 5_656 .
O16 Dy2 O4 C2 -142.24(18) 4_656 .
O15 Dy2 O4 C2 -134.0(2) 4_656 .
O15 Dy2 O4 C2 134.0(2) 5_656 .
C31 Dy2 O4 C2 132.6(2) 5_656 .
C31 Dy2 O4 C2 -132.6(2) 4_656 .
Dy3 Dy2 O4 C2 180.000(2) 5_656 .
K1 Dy2 O4 C2 180.000(2) 1_554 .
O13 Dy2 O4 K1 116.3(3) 8_565 1_554
O13 Dy2 O4 K1 -116.3(3) . 1_554
O5 Dy2 O4 K1 180.0 . 1_554
O16 Dy2 O4 K1 -37.76(18) 5_656 1_554
O16 Dy2 O4 K1 37.76(18) 4_656 1_554
O15 Dy2 O4 K1 46.0(2) 4_656 1_554
O15 Dy2 O4 K1 -46.0(2) 5_656 1_554
C31 Dy2 O4 K1 -47.4(2) 5_656 1_554
C31 Dy2 O4 K1 47.4(2) 4_656 1_554
Dy3 Dy2 O4 K1 0.0 5_656 1_554
O6 C3 O5 Dy2 0.000(2) . .
O4 Dy2 O5 C3 180.000(2) . .
O13 Dy2 O5 C3 -115.2(3) 8_565 .
O13 Dy2 O5 C3 115.2(3) . .
O16 Dy2 O5 C3 47.2(3) 5_656 .
O16 Dy2 O5 C3 -47.2(3) 4_656 .
O15 Dy2 O5 C3 -37.05(14) 4_656 .
O15 Dy2 O5 C3 37.05(14) 5_656 .
C31 Dy2 O5 C3 47.6(2) 5_656 .
C31 Dy2 O5 C3 -47.6(2) 4_656 .
Dy3 Dy2 O5 C3 0.000(2) 5_656 .
K1 Dy2 O5 C3 0.000(3) 1_554 .
O5 C3 O6 Dy3 0.000(3) . 5_656
O5 C3 O6 K1 180.000(2) . 6_657
O8 C4 O7 Dy1 -3.1(18) . .
C5 C4 O7 Dy1 164.1(11) . .
O8 C4 O7 K1 133.2(19) . .
C5 C4 O7 K1 -60(3) . .
O3 Dy1 O7 C4 26.0(14) . .
O2 Dy1 O7 C4 -138.6(13) . .
O12 Dy1 O7 C4 -141.2(13) 8_565 .
O12 Dy1 O7 C4 -64.3(13) . .
O8 Dy1 O7 C4 1.9(11) . .
O8 Dy1 O7 C4 108.9(12) 8_565 .
O7 Dy1 O7 C4 140.9(10) 8_565 .
C4 Dy1 O7 C4 126.0(13) 8_565 .
O3 Dy1 O7 K1 -132.2(4) . .
O2 Dy1 O7 K1 63.1(5) . .
O12 Dy1 O7 K1 60.6(16) 8_565 .
O12 Dy1 O7 K1 137.5(5) . .
O8 Dy1 O7 K1 -156.4(10) . .
O8 Dy1 O7 K1 -49.4(7) 8_565 .
O7 Dy1 O7 K1 -17.3(8) 8_565 .
C4 Dy1 O7 K1 -32.2(6) 8_565 .
O10 K1 O7 C4 21(2) 2 .
O10 K1 O7 C4 -44(3) 7_666 .
O7 K1 O7 C4 -117(2) 8_565 .
O16 K1 O7 C4 169(2) 4_657 .
O16 K1 O7 C4 115(2) 5_657 .
O6 K1 O7 C4 -35(2) 6_557 .
O4 K1 O7 C4 89(3) 1_556 .
Dy3 K1 O7 C4 -16(2) 2 .
Dy2 K1 O7 C4 127(2) 1_556 .
O10 K1 O7 Dy1 154.2(5) 2 .
O10 K1 O7 Dy1 88.7(6) 7_666 .
O7 K1 O7 Dy1 16.6(8) 8_565 .
O16 K1 O7 Dy1 -57.5(7) 4_657 .
O16 K1 O7 Dy1 -111.8(6) 5_657 .
O6 K1 O7 Dy1 98.2(6) 6_557 .
O4 K1 O7 Dy1 -138.2(4) 1_556 .
Dy3 K1 O7 Dy1 117.3(5) 2 .
Dy2 K1 O7 Dy1 -100.1(5) 1_556 .
O7 C4 O8 Dy1 3(2) . .
C5 C4 O8 Dy1 -165.1(7) . .
O3 Dy1 O8 C4 -160.1(12) . .
O2 Dy1 O8 C4 41.5(13) . .
O12 Dy1 O8 C4 149.2(9) 8_565 .
O12 Dy1 O8 C4 112.4(12) . .
O8 Dy1 O8 C4 -97.3(12) 8_565 .
O7 Dy1 O8 C4 -43.5(13) 8_565 .
O7 Dy1 O8 C4 -1.8(10) . .
C4 Dy1 O8 C4 -69.0(13) 8_565 .
C7 C8 O9 C11 33.5(18) . .
C9 C8 O9 C11 -147.6(11) . .
C16 C11 O9 C8 -124.2(12) . .
C12 C11 O9 C8 59.8(17) . .
O11 C17 O10 Dy3 -2.7(9) . .
C14 C17 O10 Dy3 178.4(8) . .
O11 C17 O10 K1 121.7(13) . 2_554
C14 C17 O10 K1 -57(2) . 2_554
O6 Dy3 O10 C17 -152.4(6) 5_656 .
O1 Dy3 O10 C17 6.3(7) 5_657 .
O15 Dy3 O10 C17 -76.3(6) . .
O15 Dy3 O10 C17 -152.8(5) 8 .
O11 Dy3 O10 C17 1.6(6) . .
O11 Dy3 O10 C17 88.8(6) 8 .
O10 Dy3 O10 C17 130.5(5) 8 .
C17 Dy3 O10 C17 110.7(7) 8 .
Dy2 Dy3 O10 C17 -103.5(6) 5_656 .
K1 Dy3 O10 C17 159.8(7) 2_554 .
O6 Dy3 O10 K1 47.8(2) 5_656 2_554
O1 Dy3 O10 K1 -153.6(3) 5_657 2_554
O15 Dy3 O10 K1 123.9(2) . 2_554
O15 Dy3 O10 K1 47.4(6) 8 2_554
O11 Dy3 O10 K1 -158.2(4) . 2_554
O11 Dy3 O10 K1 -71.0(3) 8 2_554
O10 Dy3 O10 K1 -29.3(3) 8 2_554
C17 Dy3 O10 K1 -49.2(3) 8 2_554
Dy2 Dy3 O10 K1 96.7(2) 5_656 2_554
O10 C17 O11 Dy3 2.8(10) . .
C14 C17 O11 Dy3 -178.3(7) . .
O6 Dy3 O11 C17 28.3(7) 5_656 .
O1 Dy3 O11 C17 -177.6(7) 5_657 .
O15 Dy3 O11 C17 100.6(6) . .
O15 Dy3 O11 C17 155.1(5) 8 .
O11 Dy3 O11 C17 -109.7(6) 8 .
O10 Dy3 O11 C17 -55.3(7) 8 .
O10 Dy3 O11 C17 -1.6(5) . .
C17 Dy3 O11 C17 -83.2(6) 8 .
Dy2 Dy3 O11 C17 113.1(6) 5_656 .
K1 Dy3 O11 C17 -16.0(6) 2_554 .
O13 C18 O12 Dy1 75(5) . .
C19 C18 O12 Dy1 -109(4) . .
O3 Dy1 O12 C18 -35(5) . .
O2 Dy1 O12 C18 158(5) . .
O12 Dy1 O12 C18 -121(5) 8_565 .
O8 Dy1 O12 C18 40(5) . .
O8 Dy1 O12 C18 -83(5) 8_565 .
O7 Dy1 O12 C18 156(4) 8_565 .
O7 Dy1 O12 C18 84(5) . .
C4 Dy1 O12 C18 -136(4) 8_565 .
O12 C18 O13 Dy2 22.9(16) . .
C19 C18 O13 Dy2 -153.0(7) . .
O4 Dy2 O13 C18 -84.2(9) . .
O13 Dy2 O13 C18 -1.6(12) 8_565 .
O5 Dy2 O13 C18 70.6(9) . .
O16 Dy2 O13 C18 -159.0(9) 5_656 .
O16 Dy2 O13 C18 -136.7(8) 4_656 .
O15 Dy2 O13 C18 120.6(9) 4_656 .
O15 Dy2 O13 C18 147.6(9) 5_656 .
C31 Dy2 O13 C18 174.8(9) 5_656 .
C31 Dy2 O13 C18 167.0(9) 4_656 .
Dy3 Dy2 O13 C18 133.0(8) 5_656 .
K1 Dy2 O13 C18 -127.9(8) 1_554 .
C30 C25 O14 C22 -27(3) . .
C26 C25 O14 C22 158.5(17) . .
C23 C22 O14 C25 129.5(17) . .
C21 C22 O14 C25 -58(2) . .
O16 C31 O15 Dy3 84.8(11) . .
C28 C31 O15 Dy3 -100.0(10) . .
Dy2 C31 O15 Dy3 107.9(6) 5_656 .
O16 C31 O15 Dy2 -23.1(9) . 5_656
C28 C31 O15 Dy2 152.2(9) . 5_656
O6 Dy3 O15 C31 -172.9(8) 5_656 .
O1 Dy3 O15 C31 -10.5(7) 5_657 .
O15 Dy3 O15 C31 -92.6(7) 8 .
O11 Dy3 O15 C31 62.6(7) . .
O11 Dy3 O15 C31 -36.8(10) 8 .
O10 Dy3 O15 C31 -173.3(7) 8 .
O10 Dy3 O15 C31 114.7(7) . .
C17 Dy3 O15 C31 -99.9(13) 8 .
Dy2 Dy3 O15 C31 -100.5(8) 5_656 .
K1 Dy3 O15 C31 153.2(7) 2_554 .
O6 Dy3 O15 Dy2 -72.4(2) 5_656 5_656
O1 Dy3 O15 Dy2 90.0(2) 5_657 5_656
O15 Dy3 O15 Dy2 7.9(3) 8 5_656
O11 Dy3 O15 Dy2 163.1(2) . 5_656
O11 Dy3 O15 Dy2 63.7(6) 8 5_656
O10 Dy3 O15 Dy2 -72.8(5) 8 5_656
O10 Dy3 O15 Dy2 -144.8(2) . 5_656
C17 Dy3 O15 Dy2 0.6(12) 8 5_656
K1 Dy3 O15 Dy2 -106.30(16) 2_554 5_656
O15 C31 O16 Dy2 24.7(10) . 5_656
C28 C31 O16 Dy2 -150.6(8) . 5_656
O15 C31 O16 K1 -108.2(12) . 5_657
C28 C31 O16 K1 76.5(16) . 5_657
Dy2 C31 O16 K1 -133.0(13) 5_656 5_657
